data_4066676
loop_
_publ_author_name
'Kong, Lingbing'
'Cui, Chunming'

_publ_section_title
;
 Synthesis and Reactivity of a Base-Free N-Heterocyclic Silanimine&#x2020;
;
_journal_issue 22
_journal_name_full Organometallics
_journal_page_first 5738
_journal_paper_doi 10.1021/om1005676
_journal_volume 29
_journal_year 2010
_chemical_formula_sum 'C50 H61 N3 Si'
_chemical_formula_weight 732.11
_chemical_name_systematic
; 
 ? 
;
_space_group_IT_number 14
_symmetry_cell_setting monoclinic
_symmetry_space_group_name_Hall '-P 2ybc'
_symmetry_space_group_name_H-M 'P 1 21/c 1'
_atom_sites_solution_hydrogens geom
_atom_sites_solution_primary direct
_atom_sites_solution_secondary difmap
_audit_creation_method SHELXL-97
_cell_angle_alpha 90.00
_cell_angle_beta 90.31(3)
_cell_angle_gamma 90.00
_cell_formula_units_Z 4
_cell_length_a 12.956(3)
_cell_length_b 13.282(3)
_cell_length_c 25.126(5)
_cell_measurement_reflns_used 6681
_cell_measurement_temperature 113(2)
_cell_measurement_theta_max 27.902
_cell_measurement_theta_min 1.889
_cell_volume 4323.7(16)
_computing_cell_refinement CrystalClear
_computing_data_collection CrystalClear
_computing_data_reduction CrystalClear
_computing_molecular_graphics 'Bruker SHELXTL'
_computing_publication_material 'CrystalStructure 3.8'
_computing_structure_refinement 'SHELXL-97 (Sheldrick, 1997)'
_computing_structure_solution 'SHELXS-97 (Sheldrick, 1990)'
_diffrn_ambient_temperature 113(2)
_diffrn_detector_area_resol_mean 14.63
_diffrn_measured_fraction_theta_full 0.998
_diffrn_measured_fraction_theta_max 0.998
_diffrn_measurement_device_type 'Rigaku Saturn CCD area detector'
_diffrn_measurement_method '\w and \f scans'
_diffrn_radiation_monochromator multilayer
_diffrn_radiation_source 'rotating anode'
_diffrn_radiation_type MoK\a
_diffrn_radiation_wavelength 0.71073
_diffrn_reflns_av_R_equivalents 0.0323
_diffrn_reflns_av_sigmaI/netI 0.0311
_diffrn_reflns_limit_h_max 15
_diffrn_reflns_limit_h_min -14
_diffrn_reflns_limit_k_max 15
_diffrn_reflns_limit_k_min -13
_diffrn_reflns_limit_l_max 29
_diffrn_reflns_limit_l_min -29
_diffrn_reflns_number 24981
_diffrn_reflns_theta_full 25.02
_diffrn_reflns_theta_max 25.02
_diffrn_reflns_theta_min 1.57
_diffrn_standards_decay_% 0
_diffrn_standards_interval_count 0
_diffrn_standards_interval_time 0
_diffrn_standards_number 0
_exptl_absorpt_coefficient_mu 0.091
_exptl_absorpt_correction_T_max 0.9892
_exptl_absorpt_correction_T_min 0.9821
_exptl_absorpt_correction_type multi-scan
_exptl_absorpt_process_details CrystalClear
_exptl_crystal_colour yellow
_exptl_crystal_density_diffrn 1.125
_exptl_crystal_density_method 'not measured'
_exptl_crystal_description sheet
_exptl_crystal_F_000 1584
_exptl_crystal_size_max 0.20
_exptl_crystal_size_mid 0.18
_exptl_crystal_size_min 0.12
_refine_diff_density_max 1.049
_refine_diff_density_min -0.369
_refine_diff_density_rms 0.064
_refine_ls_extinction_coef 0.048(2)
_refine_ls_extinction_expression Fc^*^=kFc[1+0.001xFc^2^\l^3^/sin(2\q)]^-1/4^
_refine_ls_extinction_method SHELXL
_refine_ls_goodness_of_fit_ref 1.037
_refine_ls_hydrogen_treatment constr
_refine_ls_matrix_type full
_refine_ls_number_parameters 502
_refine_ls_number_reflns 7612
_refine_ls_number_restraints 0
_refine_ls_restrained_S_all 1.037
_refine_ls_R_factor_all 0.0623
_refine_ls_R_factor_gt 0.0577
_refine_ls_shift/su_max 0.001
_refine_ls_shift/su_mean 0.000
_refine_ls_structure_factor_coef Fsqd
_refine_ls_weighting_details 'calc w=1/[\s^2^(Fo^2^)+(0.0931P)^2^+2.1613P] where P=(Fo^2^+2Fc^2^)/3'
_refine_ls_weighting_scheme calc
_refine_ls_wR_factor_gt 0.1533
_refine_ls_wR_factor_ref 0.1578
_reflns_number_gt 6970
_reflns_number_total 7612
_reflns_threshold_expression >2sigma(I)
_cod_data_source_file om1005676_si_002.cif
_cod_data_source_block m091202a
_cod_depositor_comments
;
The following automatic conversions were performed:

'_symmetry_cell_setting' value 'Monoclinic' changed to 'monoclinic'
according to /home/saulius/struct/CIF-dictionaries/cif_core.dic
dictionary named 'cif_core.dic' version 2.4.1 from
2010-06-29.

'_exptl_absorpt_correction_type' value 'MULTI-SCAN'
changed to 'multi-scan' according to
/home/saulius/struct/CIF-dictionaries/cif_core.dic dictionary named
'cif_core.dic' version 2.4.1 from
2010-06-29.

'_refine_ls_hydrogen_treatment' value 'CONSTR' changed
to 'constr' according to
/home/saulius/struct/CIF-dictionaries/cif_core.dic dictionary named
'cif_core.dic' version 2.4.1 from 2010-06-29.

Automatic conversion script
Id: cif_fix_values 1715 2011-07-08 13:25:40Z adriana 
;
_cod_original_cell_volume 4323.6(15)
_cod_original_sg_symbol_H-M P2(1)/c
_cod_database_code 4066676

loop_
_symmetry_equiv_pos_as_xyz
'x, y, z'
'-x, y+1/2, -z+1/2'
'-x, -y, -z'
'x, -y-1/2, z-1/2'

loop_
_atom_site_label
_atom_site_type_symbol
_atom_site_fract_x
_atom_site_fract_y
_atom_site_fract_z
_atom_site_U_iso_or_equiv
_atom_site_adp_type
_atom_site_occupancy
_atom_site_symmetry_multiplicity
_atom_site_calc_flag
_atom_site_refinement_flags
Si1 Si 0.26111(4) 0.15540(4) 0.398606(19) 0.02121(17) Uani 1 1 d .
N1 N 0.33775(12) 0.05114(12) 0.39951(6) 0.0241(4) Uani 1 1 d .
N2 N 0.21333(12) 0.13230(12) 0.46025(6) 0.0247(4) Uani 1 1 d .
N3 N 0.24528(12) 0.24114(12) 0.35855(6) 0.0269(4) Uani 1 1 d .
C1 C 0.40380(14) 0.00951(14) 0.35949(7) 0.0240(4) Uani 1 1 d .
C2 C 0.49423(14) 0.06165(14) 0.34584(7) 0.0258(4) Uani 1 1 d .
C3 C 0.55653(16) 0.02058(16) 0.30667(8) 0.0332(5) Uani 1 1 d .
H3 H 0.6162 0.0543 0.2965 0.040 Uiso 1 1 calc R
C4 C 0.53113(18) -0.06960(17) 0.28259(8) 0.0386(5) Uani 1 1 d .
H4 H 0.5733 -0.0958 0.2562 0.046 Uiso 1 1 calc R
C5 C 0.44378(18) -0.12086(16) 0.29752(8) 0.0368(5) Uani 1 1 d .
H5 H 0.4283 -0.1820 0.2813 0.044 Uiso 1 1 calc R
C6 C 0.37746(16) -0.08315(15) 0.33665(8) 0.0309(5) Uani 1 1 d .
C7 C 0.28475(18) -0.14508(16) 0.35402(9) 0.0378(5) Uani 1 1 d .
H7 H 0.2449 -0.1045 0.3792 0.045 Uiso 1 1 calc R
C8 C 0.2139(2) -0.1728(2) 0.30790(12) 0.0655(8) Uani 1 1 d .
H8A H 0.1855 -0.1126 0.2925 0.098 Uiso 1 1 calc R
H8B H 0.1589 -0.2147 0.3206 0.098 Uiso 1 1 calc R
H8C H 0.2524 -0.2086 0.2814 0.098 Uiso 1 1 calc R
C9 C 0.3202(2) -0.24086(18) 0.38293(11) 0.0527(7) Uani 1 1 d .
H9A H 0.3596 -0.2819 0.3590 0.079 Uiso 1 1 calc R
H9B H 0.2610 -0.2778 0.3949 0.079 Uiso 1 1 calc R
H9C H 0.3623 -0.2228 0.4130 0.079 Uiso 1 1 calc R
C10 C 0.52574(15) 0.15717(15) 0.37505(8) 0.0290(4) Uani 1 1 d .
H10 H 0.4637 0.1985 0.3793 0.035 Uiso 1 1 calc R
C11 C 0.60534(16) 0.22057(17) 0.34565(9) 0.0378(5) Uani 1 1 d .
H11A H 0.6693 0.1843 0.3437 0.057 Uiso 1 1 calc R
H11B H 0.6161 0.2827 0.3644 0.057 Uiso 1 1 calc R
H11C H 0.5808 0.2346 0.3103 0.057 Uiso 1 1 calc R
C12 C 0.5661(2) 0.13107(18) 0.43085(9) 0.0429(6) Uani 1 1 d .
H12A H 0.5144 0.0938 0.4498 0.064 Uiso 1 1 calc R
H12B H 0.5817 0.1920 0.4498 0.064 Uiso 1 1 calc R
H12C H 0.6275 0.0910 0.4279 0.064 Uiso 1 1 calc R
C13 C 0.32549(15) 0.00028(15) 0.44846(7) 0.0276(4) Uani 1 1 d .
H13 H 0.3612 -0.0582 0.4571 0.033 Uiso 1 1 calc R
C14 C 0.25848(14) 0.04348(15) 0.48081(8) 0.0274(4) Uani 1 1 d .
H14 H 0.2425 0.0177 0.5142 0.033 Uiso 1 1 calc R
C15 C 0.14466(15) 0.18783(15) 0.49420(8) 0.0280(4) Uani 1 1 d .
C16 C 0.18551(17) 0.23073(17) 0.54063(8) 0.0358(5) Uani 1 1 d .
C17 C 0.1165(2) 0.27816(19) 0.57506(10) 0.0472(6) Uani 1 1 d .
H17 H 0.1410 0.3073 0.6063 0.057 Uiso 1 1 calc R
C18 C 0.0128(2) 0.2822(2) 0.56322(11) 0.0521(7) Uani 1 1 d .
H18 H -0.0320 0.3136 0.5868 0.063 Uiso 1 1 calc R
C19 C -0.02573(18) 0.24047(18) 0.51709(10) 0.0449(6) Uani 1 1 d .
H19 H -0.0960 0.2449 0.5098 0.054 Uiso 1 1 calc R
C20 C 0.03901(15) 0.19145(16) 0.48088(9) 0.0328(5) Uani 1 1 d .
C21 C -0.00109(16) 0.14564(17) 0.42937(9) 0.0372(5) Uani 1 1 d .
H21 H 0.0448 0.1685 0.4010 0.045 Uiso 1 1 calc R
C22 C -0.11004(17) 0.1809(2) 0.41449(12) 0.0554(7) Uani 1 1 d .
H22A H -0.1583 0.1560 0.4401 0.083 Uiso 1 1 calc R
H22B H -0.1280 0.1558 0.3798 0.083 Uiso 1 1 calc R
H22C H -0.1121 0.2532 0.4142 0.083 Uiso 1 1 calc R
C23 C 0.00115(19) 0.03043(18) 0.42861(10) 0.0446(6) Uani 1 1 d .
H23A H 0.0696 0.0074 0.4370 0.067 Uiso 1 1 calc R
H23B H -0.0183 0.0068 0.3939 0.067 Uiso 1 1 calc R
H23C H -0.0464 0.0048 0.4545 0.067 Uiso 1 1 calc R
C24 C 0.30016(18) 0.2252(2) 0.55500(9) 0.0451(6) Uani 1 1 d .
H24 H 0.3360 0.1957 0.5245 0.054 Uiso 1 1 calc R
C25 C 0.3472(3) 0.3260(2) 0.56529(14) 0.0678(8) Uani 1 1 d .
H25A H 0.3422 0.3665 0.5337 0.102 Uiso 1 1 calc R
H25B H 0.4184 0.3178 0.5750 0.102 Uiso 1 1 calc R
H25C H 0.3111 0.3586 0.5938 0.102 Uiso 1 1 calc R
C26 C 0.3214(2) 0.1585(2) 0.60250(10) 0.0566(7) Uani 1 1 d .
H26A H 0.2932 0.1890 0.6339 0.085 Uiso 1 1 calc R
H26B H 0.3945 0.1502 0.6069 0.085 Uiso 1 1 calc R
H26C H 0.2898 0.0939 0.5969 0.085 Uiso 1 1 calc R
C27 C 0.22709(13) 0.31458(13) 0.32106(7) 0.0210(4) Uani 1 1 d .
C28 C 0.23389(13) 0.41746(14) 0.33469(7) 0.0220(4) Uani 1 1 d .
C29 C 0.21503(14) 0.49064(14) 0.29612(8) 0.0261(4) Uani 1 1 d .
H29 H 0.2205 0.5582 0.3053 0.031 Uiso 1 1 calc R
C30 C 0.18854(15) 0.46548(15) 0.24488(8) 0.0287(4) Uani 1 1 d .
H30 H 0.1762 0.5153 0.2196 0.034 Uiso 1 1 calc R
C31 C 0.18047(14) 0.36491(15) 0.23146(8) 0.0271(4) Uani 1 1 d .
H31 H 0.1610 0.3475 0.1970 0.033 Uiso 1 1 calc R
C32 C 0.20073(13) 0.28890(14) 0.26817(7) 0.0231(4) Uani 1 1 d .
C33 C 0.19160(14) 0.18301(14) 0.24870(7) 0.0236(4) Uani 1 1 d .
C34 C 0.09375(15) 0.13861(16) 0.24420(8) 0.0302(5) Uani 1 1 d .
C35 C 0.08396(15) 0.04584(16) 0.21937(8) 0.0335(5) Uani 1 1 d .
H35 H 0.0190 0.0166 0.2163 0.040 Uiso 1 1 calc R
C36 C 0.16873(15) -0.00438(15) 0.19894(8) 0.0288(4) Uani 1 1 d .
C37 C 0.26546(14) 0.03876(15) 0.20524(7) 0.0264(4) Uani 1 1 d .
H37 H 0.3232 0.0046 0.1929 0.032 Uiso 1 1 calc R
C38 C 0.27815(14) 0.13195(14) 0.22960(7) 0.0237(4) Uani 1 1 d .
C39 C 0.38369(14) 0.17808(15) 0.23328(8) 0.0289(4) Uani 1 1 d .
H39A H 0.4349 0.1271 0.2275 0.043 Uiso 1 1 calc R
H39B H 0.3933 0.2071 0.2680 0.043 Uiso 1 1 calc R
H39C H 0.3904 0.2296 0.2067 0.043 Uiso 1 1 calc R
C40 C 0.15666(17) -0.10370(17) 0.17045(9) 0.0389(5) Uani 1 1 d .
H40A H 0.0914 -0.1332 0.1795 0.058 Uiso 1 1 calc R
H40B H 0.2114 -0.1482 0.1810 0.058 Uiso 1 1 calc R
H40C H 0.1594 -0.0929 0.1327 0.058 Uiso 1 1 calc R
C41 C 0.00026(16) 0.19245(18) 0.26553(10) 0.0417(6) Uani 1 1 d .
H41A H -0.0603 0.1526 0.2588 0.063 Uiso 1 1 calc R
H41B H -0.0068 0.2565 0.2482 0.063 Uiso 1 1 calc R
H41C H 0.0083 0.2025 0.3032 0.063 Uiso 1 1 calc R
C42 C 0.25949(14) 0.45343(13) 0.38952(7) 0.0229(4) Uani 1 1 d .
C43 C 0.36006(14) 0.48411(14) 0.40194(7) 0.0253(4) Uani 1 1 d .
C44 C 0.38026(15) 0.52865(15) 0.45099(8) 0.0301(4) Uani 1 1 d .
H44 H 0.4473 0.5486 0.4592 0.036 Uiso 1 1 calc R
C45 C 0.30266(16) 0.54400(15) 0.48793(8) 0.0327(5) Uani 1 1 d .
C46 C 0.20410(16) 0.51150(16) 0.47537(8) 0.0332(5) Uani 1 1 d .
H46 H 0.1518 0.5204 0.5001 0.040 Uiso 1 1 calc R
C47 C 0.18071(15) 0.46612(14) 0.42705(8) 0.0276(4) Uani 1 1 d .
C48 C 0.07200(15) 0.43438(17) 0.41449(9) 0.0362(5) Uani 1 1 d .
H48A H 0.0322 0.4338 0.4466 0.054 Uiso 1 1 calc R
H48B H 0.0725 0.3681 0.3992 0.054 Uiso 1 1 calc R
H48C H 0.0419 0.4809 0.3896 0.054 Uiso 1 1 calc R
C49 C 0.3257(2) 0.5949(2) 0.54002(9) 0.0476(6) Uani 1 1 d .
H49A H 0.3976 0.6119 0.5417 0.071 Uiso 1 1 calc R
H49B H 0.3090 0.5503 0.5688 0.071 Uiso 1 1 calc R
H49C H 0.2851 0.6551 0.5428 0.071 Uiso 1 1 calc R
C50 C 0.44585(15) 0.47184(18) 0.36220(9) 0.0363(5) Uani 1 1 d .
H50A H 0.5101 0.4915 0.3783 0.055 Uiso 1 1 calc R
H50B H 0.4323 0.5135 0.3317 0.055 Uiso 1 1 calc R
H50C H 0.4498 0.4027 0.3513 0.055 Uiso 1 1 calc R

loop_
_atom_site_aniso_label
_atom_site_aniso_U_11
_atom_site_aniso_U_22
_atom_site_aniso_U_33
_atom_site_aniso_U_23
_atom_site_aniso_U_13
_atom_site_aniso_U_12
Si1 0.0214(3) 0.0206(3) 0.0217(3) 0.00189(19) 0.00057(19) 0.00225(19)
N1 0.0267(8) 0.0226(8) 0.0230(8) 0.0038(6) 0.0018(6) 0.0036(6)
N2 0.0231(8) 0.0266(8) 0.0245(8) 0.0044(7) 0.0019(6) 0.0032(6)
N3 0.0291(8) 0.0223(8) 0.0293(9) 0.0021(7) -0.0027(6) -0.0002(7)
C1 0.0268(9) 0.0245(10) 0.0208(9) 0.0025(7) -0.0011(7) 0.0080(8)
C2 0.0282(9) 0.0244(10) 0.0249(10) 0.0049(8) -0.0008(7) 0.0073(8)
C3 0.0356(11) 0.0332(11) 0.0309(11) 0.0070(9) 0.0080(8) 0.0100(9)
C4 0.0522(13) 0.0372(12) 0.0265(11) 0.0008(9) 0.0069(9) 0.0183(10)
C5 0.0504(13) 0.0283(11) 0.0314(11) -0.0053(9) -0.0066(9) 0.0109(10)
C6 0.0367(11) 0.0267(10) 0.0292(10) -0.0002(8) -0.0068(8) 0.0068(8)
C7 0.0433(12) 0.0292(11) 0.0407(12) -0.0002(9) -0.0075(10) -0.0025(9)
C8 0.0678(18) 0.0646(19) 0.0639(18) 0.0044(15) -0.0245(15) -0.0198(15)
C9 0.0639(16) 0.0328(13) 0.0615(17) 0.0084(12) -0.0035(13) -0.0024(12)
C10 0.0270(10) 0.0294(11) 0.0307(11) 0.0024(8) 0.0002(8) 0.0010(8)
C11 0.0308(10) 0.0394(12) 0.0432(13) 0.0054(10) 0.0008(9) -0.0050(9)
C12 0.0525(14) 0.0407(13) 0.0353(12) 0.0024(10) -0.0093(10) -0.0106(11)
C13 0.0297(10) 0.0255(10) 0.0275(10) 0.0082(8) -0.0004(8) 0.0041(8)
C14 0.0285(10) 0.0287(10) 0.0250(10) 0.0083(8) 0.0014(8) 0.0023(8)
C15 0.0275(10) 0.0267(10) 0.0300(10) 0.0069(8) 0.0098(8) 0.0032(8)
C16 0.0412(12) 0.0355(12) 0.0310(11) 0.0024(9) 0.0109(9) -0.0023(9)
C17 0.0562(15) 0.0449(14) 0.0405(13) -0.0053(11) 0.0177(11) -0.0001(11)
C18 0.0574(16) 0.0454(14) 0.0539(16) 0.0006(12) 0.0279(12) 0.0147(12)
C19 0.0338(12) 0.0421(13) 0.0589(16) 0.0145(12) 0.0171(10) 0.0121(10)
C20 0.0291(10) 0.0284(11) 0.0411(12) 0.0124(9) 0.0083(8) 0.0045(8)
C21 0.0249(10) 0.0435(13) 0.0431(13) 0.0174(10) -0.0004(9) 0.0001(9)
C22 0.0280(11) 0.0690(18) 0.0691(18) 0.0311(14) -0.0046(11) 0.0009(11)
C23 0.0419(13) 0.0469(14) 0.0449(13) 0.0068(11) -0.0082(10) -0.0059(11)
C24 0.0413(12) 0.0619(16) 0.0320(12) -0.0029(11) 0.0020(9) -0.0094(11)
C25 0.072(2) 0.0559(18) 0.075(2) 0.0064(15) -0.0058(16) -0.0102(15)
C26 0.0549(16) 0.074(2) 0.0407(14) -0.0014(13) -0.0045(12) 0.0028(14)
C27 0.0176(8) 0.0214(9) 0.0239(9) 0.0040(7) 0.0015(7) 0.0019(7)
C28 0.0181(8) 0.0222(9) 0.0256(9) 0.0023(7) 0.0031(7) 0.0006(7)
C29 0.0252(9) 0.0192(9) 0.0340(11) 0.0029(8) 0.0028(8) 0.0032(7)
C30 0.0308(10) 0.0262(10) 0.0291(10) 0.0103(8) 0.0010(8) 0.0056(8)
C31 0.0269(10) 0.0313(11) 0.0232(10) 0.0025(8) -0.0014(7) 0.0035(8)
C32 0.0181(8) 0.0239(10) 0.0273(10) 0.0011(8) 0.0013(7) 0.0018(7)
C33 0.0231(9) 0.0253(10) 0.0222(9) -0.0004(7) -0.0013(7) -0.0001(7)
C34 0.0248(10) 0.0326(11) 0.0333(11) -0.0048(9) 0.0013(8) 0.0005(8)
C35 0.0239(10) 0.0357(12) 0.0408(12) -0.0087(9) 0.0013(8) -0.0072(8)
C36 0.0311(10) 0.0281(10) 0.0272(10) -0.0039(8) 0.0014(8) -0.0024(8)
C37 0.0245(9) 0.0271(10) 0.0276(10) -0.0008(8) 0.0036(7) 0.0030(8)
C38 0.0235(9) 0.0254(10) 0.0222(9) 0.0029(7) -0.0018(7) 0.0003(7)
C39 0.0227(9) 0.0287(10) 0.0353(11) 0.0003(8) 0.0003(8) 0.0004(8)
C40 0.0363(11) 0.0362(12) 0.0442(13) -0.0135(10) 0.0054(9) -0.0066(10)
C41 0.0243(10) 0.0412(13) 0.0597(15) -0.0138(11) 0.0058(10) -0.0006(9)
C42 0.0256(9) 0.0165(9) 0.0266(10) 0.0018(7) 0.0014(7) 0.0023(7)
C43 0.0262(9) 0.0225(10) 0.0274(10) 0.0012(8) 0.0015(8) 0.0010(8)
C44 0.0291(10) 0.0278(10) 0.0334(11) -0.0012(8) -0.0026(8) -0.0020(8)
C45 0.0396(11) 0.0276(11) 0.0310(11) -0.0056(8) -0.0002(9) 0.0030(9)
C46 0.0343(11) 0.0345(11) 0.0308(11) -0.0027(9) 0.0100(8) 0.0052(9)
C47 0.0272(10) 0.0241(10) 0.0317(10) 0.0016(8) 0.0036(8) 0.0011(8)
C48 0.0272(10) 0.0397(12) 0.0418(12) -0.0025(10) 0.0076(9) -0.0022(9)
C49 0.0547(14) 0.0492(15) 0.0389(13) -0.0169(11) -0.0021(11) 0.0028(12)
C50 0.0245(10) 0.0494(14) 0.0353(11) -0.0022(10) 0.0031(8) -0.0020(9)

loop_
_atom_type_symbol
_atom_type_description
_atom_type_scat_dispersion_real
_atom_type_scat_dispersion_imag
_atom_type_scat_source
C C 0.0033 0.0016 'International Tables Vol C Tables 4.2.6.8 and 6.1.1.4'
H H 0.0000 0.0000 'International Tables Vol C Tables 4.2.6.8 and 6.1.1.4'
N N 0.0061 0.0033 'International Tables Vol C Tables 4.2.6.8 and 6.1.1.4'
Si Si 0.0817 0.0704 'International Tables Vol C Tables 4.2.6.8 and 6.1.1.4'

loop_
_geom_angle_atom_site_label_1
_geom_angle_atom_site_label_2
_geom_angle_atom_site_label_3
_geom_angle
N3 Si1 N2 133.20(9)
N3 Si1 N1 133.50(9)
N2 Si1 N1 93.23(8)
C13 N1 C1 119.75(15)
C13 N1 Si1 109.38(12)
C1 N1 Si1 130.81(12)
C14 N2 C15 117.84(15)
C14 N2 Si1 109.38(12)
C15 N2 Si1 132.63(13)
C27 N3 Si1 176.69(15)
C6 C1 C2 122.36(17)
C6 C1 N1 118.77(17)
C2 C1 N1 118.84(17)
C3 C2 C1 117.92(18)
C3 C2 C10 120.96(18)
C1 C2 C10 121.04(16)
C4 C3 C2 120.9(2)
C4 C3 H3 119.6
C2 C3 H3 119.6
C5 C4 C3 120.31(19)
C5 C4 H4 119.8
C3 C4 H4 119.8
C4 C5 C6 121.5(2)
C4 C5 H5 119.2
C6 C5 H5 119.2
C1 C6 C5 116.93(19)
C1 C6 C7 123.29(18)
C5 C6 C7 119.73(19)
C8 C7 C6 112.7(2)
C8 C7 C9 109.8(2)
C6 C7 C9 110.44(19)
C8 C7 H7 107.9
C6 C7 H7 107.9
C9 C7 H7 107.9
C7 C8 H8A 109.5
C7 C8 H8B 109.5
H8A C8 H8B 109.5
C7 C8 H8C 109.5
H8A C8 H8C 109.5
H8B C8 H8C 109.5
C7 C9 H9A 109.5
C7 C9 H9B 109.5
H9A C9 H9B 109.5
C7 C9 H9C 109.5
H9A C9 H9C 109.5
H9B C9 H9C 109.5
C2 C10 C11 114.05(17)
C2 C10 C12 110.00(17)
C11 C10 C12 109.84(17)
C2 C10 H10 107.6
C11 C10 H10 107.6
C12 C10 H10 107.6
C10 C11 H11A 109.5
C10 C11 H11B 109.5
H11A C11 H11B 109.5
C10 C11 H11C 109.5
H11A C11 H11C 109.5
H11B C11 H11C 109.5
C10 C12 H12A 109.5
C10 C12 H12B 109.5
H12A C12 H12B 109.5
C10 C12 H12C 109.5
H12A C12 H12C 109.5
H12B C12 H12C 109.5
C14 C13 N1 113.87(17)
C14 C13 H13 123.1
N1 C13 H13 123.1
C13 C14 N2 114.14(17)
C13 C14 H14 122.9
N2 C14 H14 122.9
C16 C15 C20 123.15(18)
C16 C15 N2 118.07(17)
C20 C15 N2 118.67(18)
C17 C16 C15 117.3(2)
C17 C16 C24 120.0(2)
C15 C16 C24 122.67(19)
C18 C17 C16 120.7(2)
C18 C17 H17 119.6
C16 C17 H17 119.6
C19 C18 C17 121.0(2)
C19 C18 H18 119.5
C17 C18 H18 119.5
C18 C19 C20 121.2(2)
C18 C19 H19 119.4
C20 C19 H19 119.4
C19 C20 C15 116.5(2)
C19 C20 C21 122.4(2)
C15 C20 C21 121.09(18)
C20 C21 C23 113.86(18)
C20 C21 C22 113.3(2)
C23 C21 C22 108.7(2)
C20 C21 H21 106.8
C23 C21 H21 106.8
C22 C21 H21 106.8
C21 C22 H22A 109.5
C21 C22 H22B 109.5
H22A C22 H22B 109.5
C21 C22 H22C 109.5
H22A C22 H22C 109.5
H22B C22 H22C 109.5
C21 C23 H23A 109.5
C21 C23 H23B 109.5
H23A C23 H23B 109.5
C21 C23 H23C 109.5
H23A C23 H23C 109.5
H23B C23 H23C 109.5
C25 C24 C26 108.5(2)
C25 C24 C16 113.1(2)
C26 C24 C16 112.8(2)
C25 C24 H24 107.4
C26 C24 H24 107.4
C16 C24 H24 107.4
C24 C25 H25A 109.5
C24 C25 H25B 109.5
H25A C25 H25B 109.5
C24 C25 H25C 109.5
H25A C25 H25C 109.5
H25B C25 H25C 109.5
C24 C26 H26A 109.5
C24 C26 H26B 109.5
H26A C26 H26B 109.5
C24 C26 H26C 109.5
H26A C26 H26C 109.5
H26B C26 H26C 109.5
N3 C27 C28 120.68(16)
N3 C27 C32 120.85(17)
C28 C27 C32 118.47(16)
C29 C28 C27 119.75(17)
C29 C28 C42 117.11(16)
C27 C28 C42 123.14(16)
C30 C29 C28 121.66(18)
C30 C29 H29 119.2
C28 C29 H29 119.2
C29 C30 C31 118.86(18)
C29 C30 H30 120.6
C31 C30 H30 120.6
C30 C31 C32 121.73(18)
C30 C31 H31 119.1
C32 C31 H31 119.1
C31 C32 C27 119.50(17)
C31 C32 C33 116.85(17)
C27 C32 C33 123.64(16)
C38 C33 C34 119.67(17)
C38 C33 C32 120.47(16)
C34 C33 C32 119.49(16)
C35 C34 C33 119.37(18)
C35 C34 C41 120.64(18)
C33 C34 C41 119.99(18)
C36 C35 C34 121.57(18)
C36 C35 H35 119.2
C34 C35 H35 119.2
C35 C36 C37 118.46(18)
C35 C36 C40 121.08(18)
C37 C36 C40 120.47(18)
C36 C37 C38 121.53(17)
C36 C37 H37 119.2
C38 C37 H37 119.2
C37 C38 C33 119.34(17)
C37 C38 C39 119.74(17)
C33 C38 C39 120.88(17)
C38 C39 H39A 109.5
C38 C39 H39B 109.5
H39A C39 H39B 109.5
C38 C39 H39C 109.5
H39A C39 H39C 109.5
H39B C39 H39C 109.5
C36 C40 H40A 109.5
C36 C40 H40B 109.5
H40A C40 H40B 109.5
C36 C40 H40C 109.5
H40A C40 H40C 109.5
H40B C40 H40C 109.5
C34 C41 H41A 109.5
C34 C41 H41B 109.5
H41A C41 H41B 109.5
C34 C41 H41C 109.5
H41A C41 H41C 109.5
H41B C41 H41C 109.5
C43 C42 C47 119.68(17)
C43 C42 C28 120.06(16)
C47 C42 C28 119.96(16)
C44 C43 C42 119.49(17)
C44 C43 C50 119.82(17)
C42 C43 C50 120.67(17)
C45 C44 C43 121.46(19)
C45 C44 H44 119.3
C43 C44 H44 119.3
C46 C45 C44 118.25(18)
C46 C45 C49 121.21(19)
C44 C45 C49 120.5(2)
C45 C46 C47 122.16(18)
C45 C46 H46 118.9
C47 C46 H46 118.9
C46 C47 C42 118.93(18)
C46 C47 C48 120.39(18)
C42 C47 C48 120.64(18)
C47 C48 H48A 109.5
C47 C48 H48B 109.5
H48A C48 H48B 109.5
C47 C48 H48C 109.5
H48A C48 H48C 109.5
H48B C48 H48C 109.5
C45 C49 H49A 109.5
C45 C49 H49B 109.5
H49A C49 H49B 109.5
C45 C49 H49C 109.5
H49A C49 H49C 109.5
H49B C49 H49C 109.5
C43 C50 H50A 109.5
C43 C50 H50B 109.5
H50A C50 H50B 109.5
C43 C50 H50C 109.5
H50A C50 H50C 109.5
H50B C50 H50C 109.5

loop_
_geom_bond_atom_site_label_1
_geom_bond_atom_site_label_2
_geom_bond_distance
Si1 N3 1.5329(16)
Si1 N2 1.6990(16)
Si1 N1 1.7040(16)
N1 C13 1.413(2)
N1 C1 1.435(2)
N2 C14 1.413(2)
N2 C15 1.439(2)
N3 C27 1.375(2)
C1 C6 1.399(3)
C1 C2 1.405(3)
C2 C3 1.388(3)
C2 C10 1.520(3)
C3 C4 1.381(3)
C3 H3 0.9300
C4 C5 1.375(3)
C4 H4 0.9300
C5 C6 1.402(3)
C5 H5 0.9300
C6 C7 1.522(3)
C7 C8 1.520(3)
C7 C9 1.534(3)
C7 H7 0.9800
C8 H8A 0.9600
C8 H8B 0.9600
C8 H8C 0.9600
C9 H9A 0.9600
C9 H9B 0.9600
C9 H9C 0.9600
C10 C11 1.525(3)
C10 C12 1.534(3)
C10 H10 0.9800
C11 H11A 0.9600
C11 H11B 0.9600
C11 H11C 0.9600
C12 H12A 0.9600
C12 H12B 0.9600
C12 H12C 0.9600
C13 C14 1.323(3)
C13 H13 0.9300
C14 H14 0.9300
C15 C16 1.400(3)
C15 C20 1.408(3)
C16 C17 1.397(3)
C16 C24 1.529(3)
C17 C18 1.377(4)
C17 H17 0.9300
C18 C19 1.376(4)
C18 H18 0.9300
C19 C20 1.401(3)
C19 H19 0.9300
C20 C21 1.519(3)
C21 C23 1.531(3)
C21 C22 1.532(3)
C21 H21 0.9800
C22 H22A 0.9600
C22 H22B 0.9600
C22 H22C 0.9600
C23 H23A 0.9600
C23 H23B 0.9600
C23 H23C 0.9600
C24 C25 1.493(4)
C24 C26 1.510(4)
C24 H24 0.9800
C25 H25A 0.9600
C25 H25B 0.9600
C25 H25C 0.9600
C26 H26A 0.9600
C26 H26B 0.9600
C26 H26C 0.9600
C27 C28 1.411(3)
C27 C32 1.412(3)
C28 C29 1.393(3)
C28 C42 1.494(3)
C29 C30 1.372(3)
C29 H29 0.9300
C30 C31 1.381(3)
C30 H30 0.9300
C31 C32 1.391(3)
C31 H31 0.9300
C32 C33 1.494(3)
C33 C38 1.398(3)
C33 C34 1.402(3)
C34 C35 1.387(3)
C34 C41 1.508(3)
C35 C36 1.386(3)
C35 H35 0.9300
C36 C37 1.386(3)
C36 C40 1.509(3)
C37 C38 1.390(3)
C37 H37 0.9300
C38 C39 1.501(3)
C39 H39A 0.9600
C39 H39B 0.9600
C39 H39C 0.9600
C40 H40A 0.9600
C40 H40B 0.9600
C40 H40C 0.9600
C41 H41A 0.9600
C41 H41B 0.9600
C41 H41C 0.9600
C42 C43 1.399(3)
C42 C47 1.403(3)
C43 C44 1.390(3)
C43 C50 1.507(3)
C44 C45 1.387(3)
C44 H44 0.9300
C45 C46 1.383(3)
C45 C49 1.502(3)
C46 C47 1.387(3)
C46 H46 0.9300
C47 C48 1.502(3)
C48 H48A 0.9600
C48 H48B 0.9600
C48 H48C 0.9600
C49 H49A 0.9600
C49 H49B 0.9600
C49 H49C 0.9600
C50 H50A 0.9600
C50 H50B 0.9600
C50 H50C 0.9600

loop_
_geom_torsion_atom_site_label_1
_geom_torsion_atom_site_label_2
_geom_torsion_atom_site_label_3
_geom_torsion_atom_site_label_4
_geom_torsion
N3 Si1 N1 C13 176.55(13)
N2 Si1 N1 C13 -0.61(14)
N3 Si1 N1 C1 -6.4(2)
N2 Si1 N1 C1 176.40(17)
N3 Si1 N2 C14 -176.87(13)
N1 Si1 N2 C14 0.30(13)
N3 Si1 N2 C15 -1.6(2)
N1 Si1 N2 C15 175.62(18)
N2 Si1 N3 C27 -100(3)
N1 Si1 N3 C27 84(3)
C13 N1 C1 C6 64.3(2)
Si1 N1 C1 C6 -112.50(19)
C13 N1 C1 C2 -113.8(2)
Si1 N1 C1 C2 69.5(2)
C6 C1 C2 C3 2.7(3)
N1 C1 C2 C3 -179.39(16)
C6 C1 C2 C10 -174.23(17)
N1 C1 C2 C10 3.7(3)
C1 C2 C3 C4 -1.1(3)
C10 C2 C3 C4 175.79(18)
C2 C3 C4 C5 -0.7(3)
C3 C4 C5 C6 0.9(3)
C2 C1 C6 C5 -2.4(3)
N1 C1 C6 C5 179.69(16)
C2 C1 C6 C7 174.80(18)
N1 C1 C6 C7 -3.1(3)
C4 C5 C6 C1 0.5(3)
C4 C5 C6 C7 -176.74(19)
C1 C6 C7 C8 126.5(2)
C5 C6 C7 C8 -56.4(3)
C1 C6 C7 C9 -110.3(2)
C5 C6 C7 C9 66.8(3)
C3 C2 C10 C11 20.5(3)
C1 C2 C10 C11 -162.69(17)
C3 C2 C10 C12 -103.4(2)
C1 C2 C10 C12 73.4(2)
C1 N1 C13 C14 -176.59(17)
Si1 N1 C13 C14 0.8(2)
N1 C13 C14 N2 -0.6(3)
C15 N2 C14 C13 -175.99(18)
Si1 N2 C14 C13 0.1(2)
C14 N2 C15 C16 64.3(2)
Si1 N2 C15 C16 -110.7(2)
C14 N2 C15 C20 -112.0(2)
Si1 N2 C15 C20 73.0(2)
C20 C15 C16 C17 0.6(3)
N2 C15 C16 C17 -175.52(19)
C20 C15 C16 C24 179.2(2)
N2 C15 C16 C24 3.1(3)
C15 C16 C17 C18 -0.1(3)
C24 C16 C17 C18 -178.8(2)
C16 C17 C18 C19 -0.5(4)
C17 C18 C19 C20 0.8(4)
C18 C19 C20 C15 -0.3(3)
C18 C19 C20 C21 -179.4(2)
C16 C15 C20 C19 -0.4(3)
N2 C15 C20 C19 175.71(18)
C16 C15 C20 C21 178.65(19)
N2 C15 C20 C21 -5.2(3)
C19 C20 C21 C23 -110.3(2)
C15 C20 C21 C23 70.7(3)
C19 C20 C21 C22 14.7(3)
C15 C20 C21 C22 -164.36(19)
C17 C16 C24 C25 -55.9(3)
C15 C16 C24 C25 125.5(2)
C17 C16 C24 C26 67.6(3)
C15 C16 C24 C26 -110.9(2)
Si1 N3 C27 C28 149(3)
Si1 N3 C27 C32 -30(3)
N3 C27 C28 C29 -179.92(16)
C32 C27 C28 C29 -0.2(2)
N3 C27 C28 C42 -0.7(3)
C32 C27 C28 C42 179.01(15)
C27 C28 C29 C30 0.8(3)
C42 C28 C29 C30 -178.46(17)
C28 C29 C30 C31 0.0(3)
C29 C30 C31 C32 -1.5(3)
C30 C31 C32 C27 2.1(3)
C30 C31 C32 C33 -178.73(17)
N3 C27 C32 C31 178.53(16)
C28 C27 C32 C31 -1.2(2)
N3 C27 C32 C33 -0.6(3)
C28 C27 C32 C33 179.66(16)
C31 C32 C33 C38 93.3(2)
C27 C32 C33 C38 -87.5(2)
C31 C32 C33 C34 -79.8(2)
C27 C32 C33 C34 99.4(2)
C38 C33 C34 C35 -1.9(3)
C32 C33 C34 C35 171.18(18)
C38 C33 C34 C41 178.97(19)
C32 C33 C34 C41 -7.9(3)
C33 C34 C35 C36 0.2(3)
C41 C34 C35 C36 179.3(2)
C34 C35 C36 C37 2.0(3)
C34 C35 C36 C40 -178.0(2)
C35 C36 C37 C38 -2.4(3)
C40 C36 C37 C38 177.60(19)
C36 C37 C38 C33 0.6(3)
C36 C37 C38 C39 -177.12(18)
C34 C33 C38 C37 1.5(3)
C32 C33 C38 C37 -171.52(17)
C34 C33 C38 C39 179.28(18)
C32 C33 C38 C39 6.2(3)
C29 C28 C42 C43 -81.3(2)
C27 C28 C42 C43 99.5(2)
C29 C28 C42 C47 92.3(2)
C27 C28 C42 C47 -87.0(2)
C47 C42 C43 C44 -1.3(3)
C28 C42 C43 C44 172.32(17)
C47 C42 C43 C50 -179.65(18)
C28 C42 C43 C50 -6.1(3)
C42 C43 C44 C45 -0.4(3)
C50 C43 C44 C45 178.02(19)
C43 C44 C45 C46 1.6(3)
C43 C44 C45 C49 -178.2(2)
C44 C45 C46 C47 -1.1(3)
C49 C45 C46 C47 178.7(2)
C45 C46 C47 C42 -0.5(3)
C45 C46 C47 C48 -178.4(2)
C43 C42 C47 C46 1.7(3)
C28 C42 C47 C46 -171.91(17)
C43 C42 C47 C48 179.59(18)
C28 C42 C47 C48 6.0(3)

loop_
_cod_related_entry_id
_cod_related_entry_database
_cod_related_entry_code
1 ChemSpider 30659686
